data_4504634
loop_
_publ_author_name
'Nichol, Gary S.'
'Clegg, William'

_publ_section_title
;
 The Importance of Weak C&#x2212;H&#x00B7;&#x00B7;&#x00B7;O Bonds and
 \p&#x00B7;&#x00B7;&#x00B7;\p Stacking Interactions in the Formation of
 Organic 1,8-Bis(dimethylamino)naphthalene Complexes withZ&#x2018; &gt; 1
;
_journal_issue 2
_journal_name_full 'Crystal Growth &amp; Design'
_journal_page_first 451
_journal_paper_doi 10.1021/cg0503806
_journal_volume 6
_journal_year 2006
_chemical_formula_moiety '4 C14 H19 N2 +, 4 C4 H3 N2 O3 -, 3 C H3 O H'
_chemical_formula_sum 'C75 H100 N16 O15'
_chemical_formula_weight 1465.71
_chemical_name_systematic
;
1-dimethylammonium,8-dimethylaminonaphthalene barbiturate 
methanol trisolvate
;
_space_group_IT_number 14
_symmetry_cell_setting monoclinic
_symmetry_space_group_name_Hall '-P 2ybc'
_symmetry_space_group_name_H-M 'P 1 21/c 1'
_atom_sites_solution_hydrogens difmap
_atom_sites_solution_primary direct
_atom_sites_solution_secondary difmap
_audit_creation_method SHELXL-97
_cell_angle_alpha 90.00
_cell_angle_beta 91.3670(16)
_cell_angle_gamma 90.00
_cell_formula_units_Z 4
_cell_length_a 11.4410(13)
_cell_length_b 24.191(3)
_cell_length_c 27.218(3)
_cell_measurement_reflns_used 7833
_cell_measurement_temperature 120(2)
_cell_measurement_theta_max 29.75
_cell_measurement_theta_min 2.27
_cell_volume 7531.0(15)
_computing_cell_refinement 'Bruker SAINT'
_computing_data_collection 'Bruker APEX2'
_computing_data_reduction 'Bruker SAINT'
_computing_molecular_graphics 'Bruker SHELXTL'
_computing_publication_material 'Bruker SHELXTL and local programs'
_computing_structure_refinement 'Bruker SHELXTL'
_computing_structure_solution SIR2002
_diffrn_ambient_temperature 120(2)
_diffrn_measured_fraction_theta_full 0.994
_diffrn_measured_fraction_theta_max 0.994
_diffrn_measurement_device_type 'Bruker APEX2 CCD diffractometer'
_diffrn_measurement_method 'thin-slice \w scans'
_diffrn_radiation_monochromator 'silicon 111'
_diffrn_radiation_source 'Daresbury SRS station 9.8'
_diffrn_radiation_type synchrotron
_diffrn_radiation_wavelength 0.67510
_diffrn_reflns_av_R_equivalents 0.0688
_diffrn_reflns_av_sigmaI/netI 0.0608
_diffrn_reflns_limit_h_max 14
_diffrn_reflns_limit_h_min -14
_diffrn_reflns_limit_k_max 31
_diffrn_reflns_limit_k_min -31
_diffrn_reflns_limit_l_max 35
_diffrn_reflns_limit_l_min -34
_diffrn_reflns_number 67475
_diffrn_reflns_theta_full 26.00
_diffrn_reflns_theta_max 26.00
_diffrn_reflns_theta_min 1.99
_diffrn_standards_decay_% 10
_diffrn_standards_number 0
_exptl_absorpt_coefficient_mu 0.092
_exptl_absorpt_correction_T_max 0.9991
_exptl_absorpt_correction_T_min 0.9864
_exptl_absorpt_correction_type multi-scan
_exptl_absorpt_process_details 'SADABS; Sheldrick, 2003'
_exptl_crystal_colour colourless
_exptl_crystal_density_diffrn 1.293
_exptl_crystal_density_method 'not measured'
_exptl_crystal_description rod
_exptl_crystal_F_000 3128
_exptl_crystal_size_max 0.15
_exptl_crystal_size_mid 0.01
_exptl_crystal_size_min 0.01
_refine_diff_density_max 0.409
_refine_diff_density_min -0.295
_refine_diff_density_rms 0.058
_refine_ls_extinction_coef 0.0068(9)
_refine_ls_extinction_expression Fc^*^=kFc[1+0.001xFc^2^\l^3^/sin(2\q)]^-1/4^
_refine_ls_extinction_method SHELXL
_refine_ls_goodness_of_fit_ref 1.069
_refine_ls_hydrogen_treatment mixed
_refine_ls_matrix_type full
_refine_ls_number_parameters 1026
_refine_ls_number_reflns 17177
_refine_ls_number_restraints 0
_refine_ls_restrained_S_all 1.069
_refine_ls_R_factor_all 0.0772
_refine_ls_R_factor_gt 0.0578
_refine_ls_shift/su_max 0.001
_refine_ls_shift/su_mean 0.000
_refine_ls_structure_factor_coef Fsqd
_refine_ls_weighting_details 'calc w=1/[\s^2^(Fo^2^)+(0.0589P)^2^+5.1994P] where P=(Fo^2^+2Fc^2^)/3'
_refine_ls_weighting_scheme calc
_refine_ls_wR_factor_gt 0.1444
_refine_ls_wR_factor_ref 0.1558
_reflns_number_gt 13112
_reflns_number_total 17177
_reflns_threshold_expression I>2\s(I)
_cod_data_source_file cg0503806si20050804_115445.cif
_cod_data_source_block 3
_cod_original_sg_symbol_H-M 'P 21/c'
_cod_database_code 4504634

loop_
_symmetry_equiv_pos_as_xyz
'x, y, z'
'-x, y+1/2, -z+1/2'
'-x, -y, -z'
'x, -y-1/2, z-1/2'

loop_
_atom_site_label
_atom_site_type_symbol
_atom_site_fract_x
_atom_site_fract_y
_atom_site_fract_z
_atom_site_U_iso_or_equiv
_atom_site_adp_type
_atom_site_occupancy
_atom_site_symmetry_multiplicity
_atom_site_calc_flag
_atom_site_refinement_flags
O1 O 0.21475(13) -0.12371(6) 0.82948(5) 0.0267(3) Uani 1 1 d .
O2 O 0.23559(14) -0.02109(6) 0.97111(5) 0.0271(3) Uani 1 1 d .
O3 O 0.26395(13) 0.07310(6) 0.82605(5) 0.0255(3) Uani 1 1 d .
N1 N 0.22307(15) -0.07136(7) 0.89947(6) 0.0211(3) Uani 1 1 d .
H1N H 0.217(2) -0.1036(10) 0.9156(9) 0.025 Uiso 1 1 d .
N2 N 0.25015(15) 0.02448(7) 0.89766(6) 0.0202(3) Uani 1 1 d .
H2N H 0.2611(19) 0.0580(10) 0.9116(8) 0.024 Uiso 1 1 d .
C1 C 0.22456(17) -0.07508(8) 0.84772(7) 0.0203(4) Uani 1 1 d .
C2 C 0.23623(16) -0.02263(8) 0.92550(7) 0.0199(4) Uani 1 1 d .
C3 C 0.25042(16) 0.02618(8) 0.84575(7) 0.0195(4) Uani 1 1 d .
C4 C 0.23636(18) -0.02544(8) 0.82144(7) 0.0225(4) Uani 1 1 d .
H4 H 0.234(2) -0.0274(9) 0.7866(9) 0.027 Uiso 1 1 d .
O4 O 0.29324(12) 0.32012(5) 0.95709(5) 0.0236(3) Uani 1 1 d .
O5 O 0.27176(13) 0.23085(6) 0.80846(5) 0.0269(3) Uani 1 1 d .
O6 O 0.29232(14) 0.12270(6) 0.94705(5) 0.0265(3) Uani 1 1 d .
N3 N 0.28346(14) 0.27412(7) 0.88351(6) 0.0194(3) Uani 1 1 d .
H3N H 0.2876(19) 0.3086(10) 0.8706(8) 0.023 Uiso 1 1 d .
N4 N 0.27666(14) 0.17750(7) 0.87827(6) 0.0194(3) Uani 1 1 d .
H4N H 0.2729(19) 0.1458(10) 0.8608(8) 0.023 Uiso 1 1 d .
C5 C 0.29046(16) 0.27353(8) 0.93537(7) 0.0192(4) Uani 1 1 d .
C6 C 0.27703(16) 0.22770(8) 0.85397(7) 0.0192(4) Uani 1 1 d .
C7 C 0.28802(16) 0.17140(8) 0.92990(7) 0.0191(4) Uani 1 1 d .
C8 C 0.29404(17) 0.22077(8) 0.95780(7) 0.0213(4) Uani 1 1 d .
H8 H 0.299(2) 0.2173(9) 0.9939(9) 0.026 Uiso 1 1 d .
O7 O 0.31028(13) 0.37820(6) 0.84243(5) 0.0269(3) Uani 1 1 d .
O8 O 0.25739(14) 0.48398(6) 0.98023(5) 0.0295(3) Uani 1 1 d .
O9 O 0.21820(12) 0.57004(5) 0.83033(5) 0.0238(3) Uani 1 1 d .
N5 N 0.27939(15) 0.43117(7) 0.91076(6) 0.0214(3) Uani 1 1 d .
H5N H 0.284(2) 0.3997(10) 0.9283(9) 0.026 Uiso 1 1 d .
N6 N 0.23910(15) 0.52599(7) 0.90478(6) 0.0215(3) Uani 1 1 d .
H6N H 0.219(2) 0.5605(10) 0.9181(8) 0.026 Uiso 1 1 d .
C9 C 0.28764(17) 0.42580(8) 0.85920(7) 0.0202(4) Uani 1 1 d .
C10 C 0.25870(17) 0.48078(8) 0.93482(7) 0.0214(4) Uani 1 1 d .
C11 C 0.24173(16) 0.52504(8) 0.85313(7) 0.0201(4) Uani 1 1 d .
C12 C 0.27046(17) 0.47408(8) 0.83119(7) 0.0212(4) Uani 1 1 d .
H12 H 0.273(2) 0.4703(9) 0.7975(9) 0.025 Uiso 1 1 d .
O10 O 0.20486(13) 0.82439(6) 0.95090(5) 0.0256(3) Uani 1 1 d .
O11 O 0.25807(15) 0.72449(6) 0.81018(5) 0.0336(4) Uani 1 1 d .
O12 O 0.18622(14) 0.62640(6) 0.95009(5) 0.0281(3) Uani 1 1 d .
N7 N 0.22714(15) 0.77336(7) 0.88104(6) 0.0217(3) Uani 1 1 d .
H7N H 0.228(2) 0.8065(10) 0.8657(9) 0.026 Uiso 1 1 d .
N8 N 0.22120(14) 0.67657(7) 0.88075(6) 0.0211(3) Uani 1 1 d .
H8N H 0.221(2) 0.6430(10) 0.8633(9) 0.025 Uiso 1 1 d .
C13 C 0.20776(17) 0.77639(8) 0.93200(7) 0.0204(4) Uani 1 1 d .
C14 C 0.23671(17) 0.72485(8) 0.85448(7) 0.0219(4) Uani 1 1 d .
C15 C 0.19935(17) 0.67420(8) 0.93174(7) 0.0206(4) Uani 1 1 d .
C16 C 0.19397(18) 0.72544(8) 0.95649(7) 0.0226(4) Uani 1 1 d .
H16 H 0.182(2) 0.7245(9) 0.9910(9) 0.027 Uiso 1 1 d .
N9 N 0.39095(15) 0.29681(7) 0.71576(5) 0.0210(3) Uani 1 1 d .
H9N H 0.284(2) 0.2976(12) 0.7209(10) 0.050(8) Uiso 1 1 d .
N10 N 0.16467(15) 0.30725(7) 0.71382(6) 0.0221(3) Uani 1 1 d .
C17 C 0.39264(17) 0.32207(8) 0.66626(6) 0.0196(4) Uani 1 1 d .
C18 C 0.49751(18) 0.33126(8) 0.64411(7) 0.0242(4) Uani 1 1 d .
H18 H 0.5687 0.3237 0.6615 0.029 Uiso 1 1 calc R
C19 C 0.49980(18) 0.35196(8) 0.59532(7) 0.0260(4) Uani 1 1 d .
H19 H 0.5726 0.3585 0.5803 0.031 Uiso 1 1 calc R
C20 C 0.39716(18) 0.36250(8) 0.56985(7) 0.0239(4) Uani 1 1 d .
H20 H 0.3998 0.3755 0.5370 0.029 Uiso 1 1 calc R
C21 C 0.28671(17) 0.35419(7) 0.59195(7) 0.0206(4) Uani 1 1 d .
C22 C 0.28273(17) 0.33369(7) 0.64176(6) 0.0185(4) Uani 1 1 d .
C23 C 0.16986(17) 0.32710(8) 0.66265(7) 0.0197(4) Uani 1 1 d .
C24 C 0.06943(18) 0.33889(8) 0.63597(7) 0.0244(4) Uani 1 1 d .
H24 H -0.0043 0.3346 0.6508 0.029 Uiso 1 1 calc R
C25 C 0.07428(19) 0.35748(8) 0.58648(7) 0.0264(4) Uani 1 1 d .
H25 H 0.0041 0.3648 0.5683 0.032 Uiso 1 1 calc R
C26 C 0.18066(18) 0.36489(8) 0.56512(7) 0.0237(4) Uani 1 1 d .
H26 H 0.1836 0.3773 0.5321 0.028 Uiso 1 1 calc R
C27 C 0.4577(2) 0.32963(10) 0.75390(7) 0.0328(5) Uani 1 1 d .
H27A H 0.5406 0.3305 0.7458 0.049 Uiso 1 1 calc R
H27B H 0.4488 0.3124 0.7862 0.049 Uiso 1 1 calc R
H27C H 0.4272 0.3675 0.7547 0.049 Uiso 1 1 calc R
C28 C 0.4320(2) 0.23784(9) 0.71440(8) 0.0314(5) Uani 1 1 d .
H28A H 0.3875 0.2176 0.6890 0.047 Uiso 1 1 calc R
H28B H 0.4200 0.2205 0.7464 0.047 Uiso 1 1 calc R
H28C H 0.5153 0.2369 0.7069 0.047 Uiso 1 1 calc R
C29 C 0.0950(2) 0.25530(10) 0.71786(8) 0.0353(5) Uani 1 1 d .
H29A H 0.0135 0.2627 0.7082 0.053 Uiso 1 1 calc R
H29B H 0.0987 0.2421 0.7519 0.053 Uiso 1 1 calc R
H29C H 0.1272 0.2271 0.6962 0.053 Uiso 1 1 calc R
C30 C 0.1221(2) 0.35162(10) 0.74733(8) 0.0342(5) Uani 1 1 d .
H30A H 0.1714 0.3845 0.7443 0.051 Uiso 1 1 calc R
H30B H 0.1259 0.3384 0.7814 0.051 Uiso 1 1 calc R
H30C H 0.0411 0.3610 0.7383 0.051 Uiso 1 1 calc R
N11 N 0.88752(15) 0.43223(7) 0.89166(6) 0.0244(4) Uani 1 1 d .
H11N H 0.763(3) 0.4367(12) 0.8865(10) 0.052(8) Uiso 1 1 d .
N12 N 0.66160(15) 0.42786(7) 0.88535(6) 0.0224(3) Uani 1 1 d .
C31 C 0.89098(17) 0.37151(8) 0.89747(7) 0.0212(4) Uani 1 1 d .
C32 C 0.99518(18) 0.34307(9) 0.89984(7) 0.0260(4) Uani 1 1 d .
H32 H 1.0666 0.3627 0.8968 0.031 Uiso 1 1 calc R
C33 C 0.99777(19) 0.28482(9) 0.90682(8) 0.0292(4) Uani 1 1 d .
H33 H 1.0705 0.2659 0.9083 0.035 Uiso 1 1 calc R
C34 C 0.89537(18) 0.25583(8) 0.91136(7) 0.0246(4) Uani 1 1 d .
H34 H 0.8977 0.2170 0.9166 0.030 Uiso 1 1 calc R
C35 C 0.78571(17) 0.28357(8) 0.90830(6) 0.0207(4) Uani 1 1 d .
C36 C 0.78141(16) 0.34270(8) 0.90090(6) 0.0191(4) Uani 1 1 d .
C37 C 0.66782(17) 0.36750(8) 0.89580(7) 0.0204(4) Uani 1 1 d .
C38 C 0.56728(18) 0.33672(9) 0.89864(8) 0.0278(4) Uani 1 1 d .
H38 H 0.4932 0.3542 0.8949 0.033 Uiso 1 1 calc R
C39 C 0.57375(19) 0.27866(9) 0.90723(9) 0.0313(5) Uani 1 1 d .
H39 H 0.5039 0.2577 0.9098 0.038 Uiso 1 1 calc R
C40 C 0.68004(19) 0.25296(8) 0.91176(7) 0.0261(4) Uani 1 1 d .
H40 H 0.6833 0.2142 0.9173 0.031 Uiso 1 1 calc R
C41 C 0.9325(2) 0.46123(9) 0.93676(9) 0.0347(5) Uani 1 1 d .
H41A H 0.8883 0.4491 0.9652 0.052 Uiso 1 1 calc R
H41B H 0.9234 0.5012 0.9325 0.052 Uiso 1 1 calc R
H41C H 1.0154 0.4524 0.9421 0.052 Uiso 1 1 calc R
C42 C 0.9475(2) 0.45161(10) 0.84685(8) 0.0339(5) Uani 1 1 d .
H42A H 1.0315 0.4442 0.8503 0.051 Uiso 1 1 calc R
H42B H 0.9348 0.4914 0.8427 0.051 Uiso 1 1 calc R
H42C H 0.9157 0.4320 0.8180 0.051 Uiso 1 1 calc R
C43 C 0.6032(2) 0.45998(9) 0.92492(8) 0.0320(5) Uani 1 1 d .
H43A H 0.5210 0.4488 0.9265 0.048 Uiso 1 1 calc R
H43B H 0.6076 0.4996 0.9175 0.048 Uiso 1 1 calc R
H43C H 0.6426 0.4526 0.9566 0.048 Uiso 1 1 calc R
C44 C 0.6077(2) 0.43983(9) 0.83565(8) 0.0303(5) Uani 1 1 d .
H44A H 0.6504 0.4197 0.8105 0.045 Uiso 1 1 calc R
H44B H 0.6119 0.4796 0.8291 0.045 Uiso 1 1 calc R
H44C H 0.5258 0.4280 0.8349 0.045 Uiso 1 1 calc R
N13 N 0.11791(14) 0.56548(6) 0.56934(5) 0.0199(3) Uani 1 1 d .
N14 N 0.34557(14) 0.57108(6) 0.56579(5) 0.0190(3) Uani 1 1 d .
H14N H 0.254(2) 0.5667(9) 0.5594(8) 0.023 Uiso 1 1 d .
C45 C 0.12122(17) 0.60001(7) 0.61387(6) 0.0190(4) Uani 1 1 d .
C46 C 0.02015(18) 0.61648(8) 0.63588(7) 0.0230(4) Uani 1 1 d .
H46 H -0.0534 0.6061 0.6218 0.028 Uiso 1 1 calc R
C47 C 0.02455(19) 0.64901(8) 0.67962(7) 0.0258(4) Uani 1 1 d .
H47 H -0.0459 0.6606 0.6942 0.031 Uiso 1 1 calc R
C48 C 0.13056(18) 0.66354(8) 0.70060(7) 0.0239(4) Uani 1 1 d .
H48 H 0.1326 0.6847 0.7300 0.029 Uiso 1 1 calc R
C49 C 0.23758(18) 0.64743(8) 0.67889(6) 0.0206(4) Uani 1 1 d .
C50 C 0.23400(17) 0.61517(7) 0.63414(6) 0.0186(4) Uani 1 1 d .
C51 C 0.34433(17) 0.60145(7) 0.61352(6) 0.0189(4) Uani 1 1 d .
C52 C 0.44877(18) 0.61635(8) 0.63573(7) 0.0227(4) Uani 1 1 d .
H52 H 0.5202 0.6061 0.6212 0.027 Uiso 1 1 calc R
C53 C 0.45065(18) 0.64690(8) 0.68019(7) 0.0253(4) Uani 1 1 d .
H53 H 0.5231 0.6568 0.6955 0.030 Uiso 1 1 calc R
C54 C 0.34704(19) 0.66222(8) 0.70105(7) 0.0247(4) Uani 1 1 d .
H54 H 0.3487 0.6830 0.7307 0.030 Uiso 1 1 calc R
C55 C 0.0393(2) 0.58768(10) 0.52979(7) 0.0302(5) Uani 1 1 d .
H55A H -0.0419 0.5859 0.5404 0.045 Uiso 1 1 calc R
H55B H 0.0478 0.5656 0.4999 0.045 Uiso 1 1 calc R
H55C H 0.0601 0.6262 0.5230 0.045 Uiso 1 1 calc R
C56 C 0.09049(19) 0.50654(8) 0.58091(8) 0.0280(4) Uani 1 1 d .
H56A H 0.1445 0.4932 0.6068 0.042 Uiso 1 1 calc R
H56B H 0.0989 0.4839 0.5513 0.042 Uiso 1 1 calc R
H56C H 0.0100 0.5038 0.5922 0.042 Uiso 1 1 calc R
C57 C 0.39773(19) 0.60585(9) 0.52600(7) 0.0279(4) Uani 1 1 d .
H57A H 0.3507 0.6394 0.5211 0.042 Uiso 1 1 calc R
H57B H 0.3986 0.5847 0.4953 0.042 Uiso 1 1 calc R
H57C H 0.4779 0.6161 0.5357 0.042 Uiso 1 1 calc R
C58 C 0.40377(19) 0.51527(8) 0.56985(8) 0.0276(4) Uani 1 1 d .
H58A H 0.4882 0.5202 0.5750 0.041 Uiso 1 1 calc R
H58B H 0.3891 0.4944 0.5395 0.041 Uiso 1 1 calc R
H58C H 0.3719 0.4950 0.5977 0.041 Uiso 1 1 calc R
N15 N 0.82403(14) 0.65642(6) 0.94075(5) 0.0191(3) Uani 1 1 d .
H15N H 0.731(2) 0.6550(11) 0.9480(10) 0.044(7) Uiso 1 1 d .
N16 N 0.59375(14) 0.64957(7) 0.93696(5) 0.0204(3) Uani 1 1 d .
C59 C 0.82388(17) 0.63426(8) 0.88970(6) 0.0194(4) Uani 1 1 d .
C60 C 0.92864(18) 0.62678(8) 0.86700(7) 0.0241(4) Uani 1 1 d .
H60 H 0.9999 0.6338 0.8845 0.029 Uiso 1 1 calc R
C61 C 0.93068(18) 0.60850(8) 0.81740(7) 0.0255(4) Uani 1 1 d .
H61 H 1.0033 0.6041 0.8016 0.031 Uiso 1 1 calc R
C62 C 0.82792(18) 0.59723(8) 0.79215(7) 0.0240(4) Uani 1 1 d .
H62 H 0.8302 0.5855 0.7589 0.029 Uiso 1 1 calc R
C63 C 0.71817(17) 0.60292(8) 0.81521(7) 0.0205(4) Uani 1 1 d .
C64 C 0.71387(17) 0.62218(7) 0.86541(6) 0.0187(4) Uani 1 1 d .
C65 C 0.60042(17) 0.62747(8) 0.88672(7) 0.0199(4) Uani 1 1 d .
C66 C 0.50107(18) 0.61304(8) 0.86001(7) 0.0234(4) Uani 1 1 d .
H66 H 0.4272 0.6158 0.8750 0.028 Uiso 1 1 calc R
C67 C 0.50637(18) 0.59422(8) 0.81075(7) 0.0251(4) Uani 1 1 d .
H67 H 0.4366 0.5848 0.7930 0.030 Uiso 1 1 calc R
C68 C 0.61269(18) 0.58967(8) 0.78880(7) 0.0236(4) Uani 1 1 d .
H68 H 0.6161 0.5776 0.7557 0.028 Uiso 1 1 calc R
C69 C 0.89233(18) 0.62078(8) 0.97646(7) 0.0251(4) Uani 1 1 d .
H69A H 0.8591 0.5834 0.9765 0.038 Uiso 1 1 calc R
H69B H 0.8883 0.6366 1.0095 0.038 Uiso 1 1 calc R
H69C H 0.9741 0.6190 0.9666 0.038 Uiso 1 1 calc R
C70 C 0.86720(18) 0.71544(8) 0.94264(7) 0.0248(4) Uani 1 1 d .
H70A H 0.9492 0.7166 0.9331 0.037 Uiso 1 1 calc R
H70B H 0.8605 0.7298 0.9761 0.037 Uiso 1 1 calc R
H70C H 0.8199 0.7382 0.9200 0.037 Uiso 1 1 calc R
C71 C 0.53128(19) 0.61226(9) 0.97085(7) 0.0271(4) Uani 1 1 d .
H71A H 0.4509 0.6067 0.9586 0.041 Uiso 1 1 calc R
H71B H 0.5300 0.6289 1.0037 0.041 Uiso 1 1 calc R
H71C H 0.5717 0.5766 0.9727 0.041 Uiso 1 1 calc R
C72 C 0.54029(19) 0.70607(8) 0.93670(7) 0.0262(4) Uani 1 1 d .
H72A H 0.5847 0.7304 0.9152 0.039 Uiso 1 1 calc R
H72B H 0.5421 0.7210 0.9702 0.039 Uiso 1 1 calc R
H72C H 0.4591 0.7038 0.9246 0.039 Uiso 1 1 calc R
O13 O 0.17521(14) 0.53496(7) 0.73133(5) 0.0328(3) Uani 1 1 d .
H13O H 0.1852 0.5491 0.7593 0.039 Uiso 1 1 calc R
C73 C 0.0634(2) 0.50901(10) 0.72837(8) 0.0342(5) Uani 1 1 d .
H73A H 0.0498 0.4887 0.7589 0.051 Uiso 1 1 calc R
H73B H 0.0608 0.4833 0.7005 0.051 Uiso 1 1 calc R
H73C H 0.0026 0.5372 0.7237 0.051 Uiso 1 1 calc R
O14 O 0.33385(16) 0.46466(8) 0.68808(7) 0.0472(5) Uani 1 1 d .
H14O H 0.2878 0.4823 0.7058 0.057 Uiso 1 1 calc R
C74 C 0.4509(2) 0.47757(10) 0.70219(9) 0.0397(6) Uani 1 1 d .
H74A H 0.4697 0.5150 0.6911 0.060 Uiso 1 1 calc R
H74B H 0.5040 0.4511 0.6871 0.060 Uiso 1 1 calc R
H74C H 0.4598 0.4756 0.7380 0.060 Uiso 1 1 calc R
O15 O 0.79349(18) 0.36878(7) 0.77027(6) 0.0461(5) Uani 1 1 d .
H15O H 0.7776 0.3731 0.7402 0.055 Uiso 1 1 calc R
C75 C 0.8008(2) 0.31120(9) 0.78114(8) 0.0344(5) Uani 1 1 d .
H75A H 0.8726 0.3038 0.8004 0.052 Uiso 1 1 calc R
H75B H 0.8018 0.2901 0.7504 0.052 Uiso 1 1 calc R
H75C H 0.7329 0.3001 0.8001 0.052 Uiso 1 1 calc R

loop_
_atom_site_aniso_label
_atom_site_aniso_U_11
_atom_site_aniso_U_22
_atom_site_aniso_U_33
_atom_site_aniso_U_23
_atom_site_aniso_U_13
_atom_site_aniso_U_12
O1 0.0417(9) 0.0195(7) 0.0189(7) -0.0017(5) 0.0047(6) -0.0004(6)
O2 0.0432(9) 0.0245(7) 0.0138(6) 0.0008(5) 0.0038(6) 0.0000(6)
O3 0.0410(9) 0.0205(7) 0.0152(6) 0.0018(5) 0.0050(6) -0.0011(6)
N1 0.0296(9) 0.0182(8) 0.0157(7) 0.0014(6) 0.0027(6) 0.0008(6)
N2 0.0302(9) 0.0175(8) 0.0132(7) -0.0003(6) 0.0030(6) -0.0009(6)
C1 0.0225(9) 0.0214(9) 0.0172(9) -0.0003(7) 0.0031(7) 0.0008(7)
C2 0.0217(9) 0.0202(9) 0.0177(8) 0.0009(7) 0.0015(7) 0.0022(7)
C3 0.0225(9) 0.0213(9) 0.0149(8) 0.0012(7) 0.0035(7) 0.0009(7)
C4 0.0315(11) 0.0225(10) 0.0135(8) -0.0008(7) 0.0037(7) 0.0001(8)
O4 0.0327(8) 0.0204(7) 0.0177(6) -0.0027(5) 0.0035(5) 0.0000(6)
O5 0.0409(9) 0.0271(7) 0.0129(6) 0.0003(5) 0.0041(6) 0.0015(6)
O6 0.0437(9) 0.0197(7) 0.0162(6) 0.0004(5) 0.0031(6) -0.0009(6)
N3 0.0248(8) 0.0181(8) 0.0153(7) 0.0011(6) 0.0033(6) 0.0008(6)
N4 0.0255(9) 0.0185(8) 0.0144(7) -0.0023(6) 0.0039(6) 0.0006(6)
C5 0.0195(9) 0.0234(9) 0.0151(8) -0.0032(7) 0.0037(7) -0.0004(7)
C6 0.0200(9) 0.0218(9) 0.0159(8) -0.0012(7) 0.0035(7) 0.0008(7)
C7 0.0202(9) 0.0215(9) 0.0158(8) 0.0002(7) 0.0026(7) -0.0004(7)
C8 0.0284(10) 0.0220(9) 0.0137(8) -0.0013(7) 0.0046(7) 0.0006(7)
O7 0.0415(9) 0.0206(7) 0.0190(7) 0.0002(5) 0.0066(6) 0.0035(6)
O8 0.0472(9) 0.0262(7) 0.0154(7) -0.0006(5) 0.0056(6) -0.0016(6)
O9 0.0318(8) 0.0198(7) 0.0198(7) 0.0020(5) 0.0038(6) 0.0021(5)
N5 0.0283(9) 0.0189(8) 0.0171(7) 0.0026(6) 0.0028(6) 0.0010(6)
N6 0.0294(9) 0.0174(8) 0.0180(8) -0.0014(6) 0.0055(6) 0.0000(6)
C9 0.0221(9) 0.0204(9) 0.0180(9) -0.0002(7) 0.0030(7) 0.0006(7)
C10 0.0247(10) 0.0221(9) 0.0177(9) -0.0003(7) 0.0046(7) -0.0023(7)
C11 0.0212(9) 0.0201(9) 0.0192(9) 0.0012(7) 0.0027(7) -0.0027(7)
C12 0.0270(10) 0.0217(9) 0.0149(9) -0.0005(7) 0.0031(7) 0.0010(7)
O10 0.0362(8) 0.0203(7) 0.0205(7) -0.0027(5) 0.0059(6) 0.0003(6)
O11 0.0574(11) 0.0285(8) 0.0153(7) 0.0003(6) 0.0097(6) 0.0035(7)
O12 0.0429(9) 0.0201(7) 0.0217(7) -0.0001(5) 0.0101(6) -0.0009(6)
N7 0.0299(9) 0.0190(8) 0.0164(8) 0.0005(6) 0.0047(6) 0.0002(6)
N8 0.0272(9) 0.0199(8) 0.0164(8) -0.0031(6) 0.0052(6) 0.0005(6)
C13 0.0210(9) 0.0234(9) 0.0168(9) -0.0025(7) 0.0017(7) 0.0011(7)
C14 0.0258(10) 0.0223(9) 0.0178(9) -0.0011(7) 0.0026(7) 0.0022(7)
C15 0.0227(10) 0.0228(9) 0.0166(8) 0.0010(7) 0.0059(7) 0.0003(7)
C16 0.0294(10) 0.0231(10) 0.0154(9) -0.0009(7) 0.0061(7) 0.0007(8)
N9 0.0249(9) 0.0260(8) 0.0123(7) 0.0004(6) 0.0025(6) 0.0021(6)
N10 0.0259(9) 0.0263(9) 0.0144(7) 0.0005(6) 0.0046(6) -0.0004(7)
C17 0.0256(10) 0.0194(9) 0.0141(8) -0.0013(7) 0.0045(7) 0.0014(7)
C18 0.0233(10) 0.0282(10) 0.0213(9) -0.0020(8) 0.0020(7) 0.0004(8)
C19 0.0273(10) 0.0282(10) 0.0228(10) 0.0008(8) 0.0102(8) -0.0031(8)
C20 0.0337(11) 0.0206(9) 0.0177(9) 0.0009(7) 0.0073(8) -0.0008(8)
C21 0.0297(10) 0.0157(9) 0.0164(8) 0.0001(7) 0.0042(7) 0.0013(7)
C22 0.0246(10) 0.0155(8) 0.0156(8) -0.0015(7) 0.0026(7) -0.0005(7)
C23 0.0255(10) 0.0177(9) 0.0162(8) -0.0009(7) 0.0031(7) 0.0007(7)
C24 0.0245(10) 0.0262(10) 0.0228(9) 0.0011(8) 0.0042(8) 0.0023(8)
C25 0.0284(11) 0.0272(10) 0.0233(10) 0.0031(8) -0.0025(8) 0.0036(8)
C26 0.0318(11) 0.0226(10) 0.0168(9) 0.0028(7) 0.0030(8) 0.0029(8)
C27 0.0308(12) 0.0498(14) 0.0177(9) -0.0067(9) 0.0004(8) -0.0046(10)
C28 0.0431(13) 0.0310(11) 0.0205(10) 0.0066(8) 0.0094(9) 0.0127(9)
C29 0.0407(13) 0.0377(13) 0.0276(11) 0.0094(9) 0.0000(9) -0.0121(10)
C30 0.0374(13) 0.0454(13) 0.0199(10) -0.0091(9) 0.0057(9) 0.0079(10)
N11 0.0275(9) 0.0230(8) 0.0229(8) -0.0008(6) 0.0061(7) -0.0035(7)
N12 0.0263(9) 0.0197(8) 0.0213(8) 0.0003(6) 0.0035(6) 0.0020(6)
C31 0.0253(10) 0.0240(10) 0.0144(8) -0.0016(7) 0.0036(7) -0.0013(7)
C32 0.0214(10) 0.0312(11) 0.0257(10) -0.0031(8) 0.0047(8) -0.0032(8)
C33 0.0233(10) 0.0329(11) 0.0316(11) -0.0012(9) 0.0026(8) 0.0056(8)
C34 0.0292(11) 0.0230(10) 0.0217(9) 0.0002(8) 0.0021(8) 0.0038(8)
C35 0.0247(10) 0.0246(10) 0.0130(8) 0.0007(7) 0.0041(7) 0.0009(7)
C36 0.0238(10) 0.0230(9) 0.0106(8) -0.0004(7) 0.0036(7) -0.0010(7)
C37 0.0249(10) 0.0206(9) 0.0158(8) -0.0008(7) 0.0040(7) 0.0002(7)
C38 0.0234(10) 0.0285(11) 0.0317(11) -0.0009(8) 0.0055(8) 0.0015(8)
C39 0.0265(11) 0.0263(11) 0.0416(12) 0.0001(9) 0.0087(9) -0.0045(8)
C40 0.0316(11) 0.0199(10) 0.0270(10) 0.0017(8) 0.0063(8) -0.0014(8)
C41 0.0380(13) 0.0295(11) 0.0365(12) -0.0102(9) -0.0020(10) -0.0019(9)
C42 0.0368(13) 0.0313(12) 0.0341(12) 0.0074(9) 0.0109(10) -0.0073(9)
C43 0.0366(12) 0.0268(11) 0.0330(11) -0.0092(9) 0.0094(9) 0.0018(9)
C44 0.0365(12) 0.0283(11) 0.0261(10) 0.0069(8) -0.0002(9) 0.0037(9)
N13 0.0242(8) 0.0211(8) 0.0144(7) -0.0023(6) 0.0014(6) -0.0017(6)
N14 0.0256(9) 0.0194(8) 0.0122(7) -0.0014(6) 0.0045(6) -0.0004(6)
C45 0.0267(10) 0.0175(9) 0.0131(8) 0.0001(7) 0.0040(7) -0.0019(7)
C46 0.0249(10) 0.0232(10) 0.0213(9) -0.0011(7) 0.0050(8) -0.0011(7)
C47 0.0313(11) 0.0238(10) 0.0227(9) -0.0019(8) 0.0112(8) 0.0027(8)
C48 0.0344(11) 0.0220(10) 0.0157(8) -0.0022(7) 0.0090(8) -0.0004(8)
C49 0.0308(10) 0.0180(9) 0.0132(8) 0.0004(7) 0.0052(7) -0.0023(7)
C50 0.0267(10) 0.0156(8) 0.0136(8) 0.0017(6) 0.0037(7) -0.0011(7)
C51 0.0268(10) 0.0179(9) 0.0120(8) -0.0008(7) 0.0037(7) -0.0011(7)
C52 0.0246(10) 0.0235(10) 0.0201(9) 0.0000(7) 0.0035(7) -0.0006(7)
C53 0.0288(11) 0.0276(10) 0.0194(9) -0.0024(8) -0.0030(8) -0.0035(8)
C54 0.0362(11) 0.0228(10) 0.0151(8) -0.0024(7) 0.0013(8) -0.0014(8)
C55 0.0339(12) 0.0393(12) 0.0172(9) -0.0025(8) -0.0028(8) 0.0063(9)
C56 0.0351(12) 0.0222(10) 0.0267(10) -0.0048(8) 0.0051(8) -0.0048(8)
C57 0.0353(12) 0.0347(11) 0.0140(9) -0.0002(8) 0.0089(8) -0.0085(9)
C58 0.0332(11) 0.0256(10) 0.0240(10) -0.0041(8) 0.0012(8) 0.0065(8)
N15 0.0234(8) 0.0207(8) 0.0133(7) -0.0014(6) 0.0032(6) -0.0003(6)
N16 0.0251(8) 0.0215(8) 0.0146(7) -0.0015(6) 0.0052(6) 0.0005(6)
C59 0.0256(10) 0.0190(9) 0.0136(8) -0.0003(7) 0.0030(7) 0.0008(7)
C60 0.0252(10) 0.0267(10) 0.0205(9) -0.0015(8) 0.0022(7) -0.0004(8)
C61 0.0264(10) 0.0299(11) 0.0207(9) -0.0011(8) 0.0089(8) 0.0026(8)
C62 0.0329(11) 0.0235(10) 0.0159(8) -0.0021(7) 0.0069(8) 0.0024(8)
C63 0.0274(10) 0.0181(9) 0.0160(8) 0.0008(7) 0.0036(7) 0.0000(7)
C64 0.0249(10) 0.0157(8) 0.0156(8) 0.0015(7) 0.0033(7) 0.0011(7)
C65 0.0272(10) 0.0178(9) 0.0148(8) 0.0007(7) 0.0048(7) 0.0016(7)
C66 0.0243(10) 0.0255(10) 0.0204(9) 0.0010(7) 0.0031(7) -0.0004(8)
C67 0.0274(10) 0.0271(10) 0.0206(9) -0.0006(8) -0.0021(8) -0.0024(8)
C68 0.0339(11) 0.0217(10) 0.0154(8) -0.0012(7) 0.0014(7) 0.0005(8)
C69 0.0303(11) 0.0290(10) 0.0160(9) 0.0019(8) 0.0023(8) 0.0050(8)
C70 0.0297(11) 0.0228(10) 0.0220(9) -0.0030(7) 0.0045(8) -0.0025(8)
C71 0.0348(12) 0.0308(11) 0.0160(9) 0.0001(8) 0.0077(8) -0.0048(9)
C72 0.0301(11) 0.0241(10) 0.0244(10) -0.0039(8) 0.0033(8) 0.0045(8)
O13 0.0387(9) 0.0391(9) 0.0210(7) 0.0032(6) 0.0066(6) 0.0015(7)
C73 0.0422(13) 0.0362(12) 0.0245(10) 0.0020(9) 0.0093(9) 0.0015(10)
O14 0.0393(10) 0.0521(11) 0.0506(11) -0.0203(9) 0.0109(8) -0.0045(8)
C74 0.0414(14) 0.0382(13) 0.0395(13) 0.0022(10) 0.0041(10) -0.0043(10)
O15 0.0910(15) 0.0300(9) 0.0175(7) -0.0012(6) 0.0058(8) 0.0082(9)
C75 0.0525(15) 0.0318(12) 0.0191(10) -0.0006(8) 0.0031(9) 0.0007(10)

loop_
_atom_type_symbol
_atom_type_description
_atom_type_scat_dispersion_real
_atom_type_scat_dispersion_imag
_atom_type_scat_source
C C 0.0033 0.0016 'International Tables Vol C Tables 4.2.6.8 and 6.1.1.4'
H H 0.0000 0.0000 'International Tables Vol C Tables 4.2.6.8 and 6.1.1.4'
N N 0.0061 0.0033 'International Tables Vol C Tables 4.2.6.8 and 6.1.1.4'
O O 0.0106 0.0060 'International Tables Vol C Tables 4.2.6.8 and 6.1.1.4'

loop_
_geom_angle_atom_site_label_1
_geom_angle_atom_site_label_2
_geom_angle_atom_site_label_3
_geom_angle
H1N N1 C1 115.8(15)
H1N N1 C2 119.9(15)
C1 N1 C2 124.20(16)
H2N N2 C2 121.9(15)
H2N N2 C3 112.9(15)
C2 N2 C3 125.17(16)
O1 C1 N1 116.25(16)
O1 C1 C4 126.57(17)
N1 C1 C4 117.18(17)
O2 C2 N1 122.34(17)
O2 C2 N2 121.83(17)
N1 C2 N2 115.83(16)
O3 C3 N2 116.91(16)
O3 C3 C4 127.18(17)
N2 C3 C4 115.91(16)
C1 C4 C3 121.67(17)
C1 C4 H4 117.7(14)
C3 C4 H4 120.6(14)
H3N N3 C5 113.3(14)
H3N N3 C6 121.6(14)
C5 N3 C6 125.05(16)
H4N N4 C6 119.6(14)
H4N N4 C7 115.9(14)
C6 N4 C7 124.40(16)
O4 C5 N3 117.11(16)
O4 C5 C8 126.74(17)
N3 C5 C8 116.15(16)
O5 C6 N3 122.10(17)
O5 C6 N4 122.05(17)
N3 C6 N4 115.85(16)
O6 C7 N4 117.65(16)
O6 C7 C8 125.83(17)
N4 C7 C8 116.52(16)
C5 C8 C7 121.93(17)
C5 C8 H8 120.4(13)
C7 C8 H8 117.7(13)
H5N N5 C9 116.4(15)
H5N N5 C10 119.2(15)
C9 N5 C10 124.24(16)
H6N N6 C10 120.8(14)
H6N N6 C11 114.3(14)
C10 N6 C11 124.87(16)
O7 C9 N5 117.36(16)
O7 C9 C12 125.90(17)
N5 C9 C12 116.74(16)
O8 C10 N5 122.02(17)
O8 C10 N6 122.39(18)
N5 C10 N6 115.59(16)
O9 C11 N6 117.51(16)
O9 C11 C12 125.90(17)
N6 C11 C12 116.59(16)
C9 C12 C11 121.78(17)
C9 C12 H12 116.7(14)
C11 C12 H12 121.3(14)
H7N N7 C13 114.3(15)
H7N N7 C14 120.6(15)
C13 N7 C14 124.99(16)
H8N N8 C14 117.9(14)
H8N N8 C15 117.4(14)
C14 N8 C15 124.62(16)
O10 C13 N7 116.84(17)
O10 C13 C16 127.03(17)
N7 C13 C16 116.13(16)
O11 C14 N7 122.37(18)
O11 C14 N8 121.95(17)
N7 C14 N8 115.68(16)
O12 C15 N8 116.56(16)
O12 C15 C16 127.18(17)
N8 C15 C16 116.25(16)
C13 C16 C15 122.28(17)
C13 C16 H16 120.4(14)
C15 C16 H16 117.3(14)
H9N N9 C17 97.5(13)
H9N N9 C27 113.8(13)
H9N N9 C28 109.2(13)
C17 N9 C27 113.19(16)
C17 N9 C28 111.01(14)
C27 N9 C28 111.42(16)
H9N N10 C23 97.0(12)
H9N N10 C29 111.8(12)
H9N N10 C30 111.6(12)
C23 N10 C29 112.14(15)
C23 N10 C30 111.27(16)
C29 N10 C30 112.10(17)
N9 C17 C18 119.80(17)
N9 C17 C22 118.23(16)
C18 C17 C22 121.90(17)
C17 C18 H18 119.9
C17 C18 C19 120.22(19)
H18 C18 C19 119.9
C18 C19 H19 119.9
C18 C19 C20 120.20(19)
H19 C19 C20 119.9
C19 C20 H20 119.5
C19 C20 C21 121.08(18)
H20 C20 C21 119.5
C20 C21 C22 119.47(18)
C20 C21 C26 120.68(17)
C22 C21 C26 119.84(17)
C17 C22 C21 117.10(17)
C17 C22 C23 125.54(16)
C21 C22 C23 117.35(17)
N10 C23 C22 117.89(16)
N10 C23 C24 120.95(17)
C22 C23 C24 121.16(17)
C23 C24 H24 119.5
C23 C24 C25 120.99(19)
H24 C24 C25 119.5
C24 C25 H25 120.1
C24 C25 C26 119.81(19)
H25 C25 C26 120.1
C21 C26 C25 120.79(18)
C21 C26 H26 119.6
C25 C26 H26 119.6
N9 C27 H27A 109.5
N9 C27 H27B 109.5
N9 C27 H27C 109.5
H27A C27 H27B 109.5
H27A C27 H27C 109.5
H27B C27 H27C 109.5
N9 C28 H28A 109.5
N9 C28 H28B 109.5
N9 C28 H28C 109.5
H28A C28 H28B 109.5
H28A C28 H28C 109.5
H28B C28 H28C 109.5
N10 C29 H29A 109.5
N10 C29 H29B 109.5
N10 C29 H29C 109.5
H29A C29 H29B 109.5
H29A C29 H29C 109.5
H29B C29 H29C 109.5
N10 C30 H30A 109.5
N10 C30 H30B 109.5
N10 C30 H30C 109.5
H30A C30 H30B 109.5
H30A C30 H30C 109.5
H30B C30 H30C 109.5
H11N N11 C31 96.3(11)
H11N N11 C41 111.5(11)
H11N N11 C42 111.9(11)
C31 N11 C41 111.77(16)
C31 N11 C42 112.88(16)
C41 N11 C42 111.61(17)
H11N N12 C37 97.5(14)
H11N N12 C43 110.0(14)
H11N N12 C44 111.8(14)
C37 N12 C43 113.05(15)
C37 N12 C44 112.20(15)
C43 N12 C44 111.52(16)
N11 C31 C32 121.52(18)
N11 C31 C36 117.84(17)
C32 C31 C36 120.64(18)
C31 C32 H32 119.4
C31 C32 C33 121.11(19)
H32 C32 C33 119.4
C32 C33 H33 119.9
C32 C33 C34 120.18(19)
H33 C33 C34 119.9
C33 C34 H34 119.8
C33 C34 C35 120.44(19)
H34 C34 C35 119.8
C34 C35 C36 120.12(18)
C34 C35 C40 119.99(18)
C36 C35 C40 119.89(18)
C31 C36 C35 117.49(17)
C31 C36 C37 125.41(17)
C35 C36 C37 117.06(17)
N12 C37 C36 117.87(17)
N12 C37 C38 120.39(18)
C36 C37 C38 121.70(18)
C37 C38 H38 119.9
C37 C38 C39 120.19(19)
H38 C38 C39 119.9
C38 C39 H39 119.8
C38 C39 C40 120.3(2)
H39 C39 C40 119.8
C35 C40 C39 120.80(19)
C35 C40 H40 119.6
C39 C40 H40 119.6
N11 C41 H41A 109.5
N11 C41 H41B 109.5
N11 C41 H41C 109.5
H41A C41 H41B 109.5
H41A C41 H41C 109.5
H41B C41 H41C 109.5
N11 C42 H42A 109.5
N11 C42 H42B 109.5
N11 C42 H42C 109.5
H42A C42 H42B 109.5
H42A C42 H42C 109.5
H42B C42 H42C 109.5
N12 C43 H43A 109.5
N12 C43 H43B 109.5
N12 C43 H43C 109.5
H43A C43 H43B 109.5
H43A C43 H43C 109.5
H43B C43 H43C 109.5
N12 C44 H44A 109.5
N12 C44 H44B 109.5
N12 C44 H44C 109.5
H44A C44 H44B 109.5
H44A C44 H44C 109.5
H44B C44 H44C 109.5
C45 N13 C55 113.22(15)
C45 N13 C56 111.66(14)
C55 N13 C56 111.76(16)
H14N N14 C51 99.3(12)
H14N N14 C57 110.1(12)
H14N N14 C58 110.7(12)
C51 N14 C57 111.28(14)
C51 N14 C58 112.96(14)
C57 N14 C58 111.77(16)
N13 C45 C46 121.21(17)
N13 C45 C50 117.76(16)
C46 C45 C50 121.02(17)
C45 C46 H46 119.7
C45 C46 C47 120.69(19)
H46 C46 C47 119.7
C46 C47 H47 120.0
C46 C47 C48 120.07(18)
H47 C47 C48 120.0
C47 C48 H48 119.5
C47 C48 C49 121.06(18)
H48 C48 C49 119.5
C48 C49 C50 119.27(18)
C48 C49 C54 120.75(17)
C50 C49 C54 119.98(18)
C45 C50 C49 117.88(17)
C45 C50 C51 125.53(16)
C49 C50 C51 116.58(17)
N14 C51 C50 118.80(16)
N14 C51 C52 119.06(17)
C50 C51 C52 122.13(17)
C51 C52 H52 119.7
C51 C52 C53 120.50(18)
H52 C52 C53 119.7
C52 C53 H53 120.1
C52 C53 C54 119.76(19)
H53 C53 C54 120.1
C49 C54 C53 121.01(18)
C49 C54 H54 119.5
C53 C54 H54 119.5
N13 C55 H55A 109.5
N13 C55 H55B 109.5
N13 C55 H55C 109.5
H55A C55 H55B 109.5
H55A C55 H55C 109.5
H55B C55 H55C 109.5
N13 C56 H56A 109.5
N13 C56 H56B 109.5
N13 C56 H56C 109.5
H56A C56 H56B 109.5
H56A C56 H56C 109.5
H56B C56 H56C 109.5
N14 C57 H57A 109.5
N14 C57 H57B 109.5
N14 C57 H57C 109.5
H57A C57 H57B 109.5
H57A C57 H57C 109.5
H57B C57 H57C 109.5
N14 C58 H58A 109.5
N14 C58 H58B 109.5
N14 C58 H58C 109.5
H58A C58 H58B 109.5
H58A C58 H58C 109.5
H58B C58 H58C 109.5
H15N N15 C59 100.2(14)
H15N N15 C69 111.2(14)
H15N N15 C70 110.1(14)
C59 N15 C69 112.67(14)
C59 N15 C70 111.40(14)
C69 N15 C70 110.81(15)
C65 N16 C71 113.10(15)
C65 N16 C72 110.95(15)
C71 N16 C72 110.80(15)
N15 C59 C60 119.05(17)
N15 C59 C64 118.94(16)
C60 C59 C64 122.01(17)
C59 C60 H60 119.9
C59 C60 C61 120.17(19)
H60 C60 C61 119.9
C60 C61 H61 119.9
C60 C61 C62 120.22(18)
H61 C61 C62 119.9
C61 C62 H62 119.6
C61 C62 C63 120.87(17)
H62 C62 C63 119.6
C62 C63 C64 119.87(17)
C62 C63 C68 120.03(17)
C64 C63 C68 120.10(17)
C59 C64 C63 116.82(17)
C59 C64 C65 125.75(16)
C63 C64 C65 117.43(17)
N16 C65 C64 118.27(16)
N16 C65 C66 121.41(17)
C64 C65 C66 120.31(17)
C65 C66 H66 119.1
C65 C66 C67 121.74(18)
H66 C66 C67 119.1
C66 C67 H67 120.1
C66 C67 C68 119.70(18)
H67 C67 C68 120.1
C63 C68 C67 120.70(17)
C63 C68 H68 119.7
C67 C68 H68 119.7
N15 C69 H69A 109.5
N15 C69 H69B 109.5
N15 C69 H69C 109.5
H69A C69 H69B 109.5
H69A C69 H69C 109.5
H69B C69 H69C 109.5
N15 C70 H70A 109.5
N15 C70 H70B 109.5
N15 C70 H70C 109.5
H70A C70 H70B 109.5
H70A C70 H70C 109.5
H70B C70 H70C 109.5
N16 C71 H71A 109.5
N16 C71 H71B 109.5
N16 C71 H71C 109.5
H71A C71 H71B 109.5
H71A C71 H71C 109.5
H71B C71 H71C 109.5
N16 C72 H72A 109.5
N16 C72 H72B 109.5
N16 C72 H72C 109.5
H72A C72 H72B 109.5
H72A C72 H72C 109.5
H72B C72 H72C 109.5
H13O O13 C73 109.5
O13 C73 H73A 109.5
O13 C73 H73B 109.5
O13 C73 H73C 109.5
H73A C73 H73B 109.5
H73A C73 H73C 109.5
H73B C73 H73C 109.5
H14O O14 C74 109.5
O14 C74 H74A 109.5
O14 C74 H74B 109.5
O14 C74 H74C 109.5
H74A C74 H74B 109.5
H74A C74 H74C 109.5
H74B C74 H74C 109.5
H15O O15 C75 109.5
O15 C75 H75A 109.5
O15 C75 H75B 109.5
O15 C75 H75C 109.5
H75A C75 H75B 109.5
H75A C75 H75C 109.5
H75B C75 H75C 109.5

loop_
_geom_bond_atom_site_label_1
_geom_bond_atom_site_label_2
_geom_bond_distance
O1 C1 1.281(2)
O2 C2 1.242(2)
O3 C3 1.266(2)
N1 H1N 0.90(2)
N1 C1 1.412(2)
N1 C2 1.382(2)
N2 H2N 0.90(2)
N2 C2 1.380(2)
N2 C3 1.414(2)
C1 C4 1.406(3)
C3 C4 1.421(3)
C4 H4 0.95(2)
O4 C5 1.273(2)
O5 C6 1.241(2)
O6 C7 1.268(2)
N3 H3N 0.91(2)
N3 C5 1.412(2)
N3 C6 1.382(2)
N4 H4N 0.90(2)
N4 C6 1.383(2)
N4 C7 1.416(2)
C5 C8 1.415(3)
C7 C8 1.416(3)
C8 H8 0.99(2)
O7 C9 1.268(2)
O8 C10 1.239(2)
O9 C11 1.279(2)
N5 H5N 0.90(2)
N5 C9 1.415(2)
N5 C10 1.390(2)
N6 H6N 0.94(2)
N6 C10 1.381(2)
N6 C11 1.407(2)
C9 C12 1.406(3)
C11 C12 1.412(3)
C12 H12 0.92(2)
O10 C13 1.271(2)
O11 C14 1.236(2)
O12 C15 1.270(2)
N7 H7N 0.90(2)
N7 C13 1.412(2)
N7 C14 1.384(2)
N8 H8N 0.94(2)
N8 C14 1.383(2)
N8 C15 1.417(2)
C13 C16 1.412(3)
C15 C16 1.413(3)
C16 H16 0.95(2)
N9 H9N 1.23(3)
N9 C17 1.480(2)
N9 C27 1.501(3)
N9 C28 1.503(3)
N10 H9N 1.40(3)
N10 C23 1.476(2)
N10 C29 1.493(3)
N10 C30 1.498(3)
C17 C18 1.374(3)
C17 C22 1.437(3)
C18 H18 0.9500
C18 C19 1.420(3)
C19 H19 0.9500
C19 C20 1.373(3)
C20 H20 0.9500
C20 C21 1.427(3)
C21 C22 1.445(2)
C21 C26 1.425(3)
C22 C23 1.432(3)
C23 C24 1.374(3)
C24 H24 0.9500
C24 C25 1.422(3)
C25 H25 0.9500
C25 C26 1.373(3)
C26 H26 0.9500
C27 H27A 0.9800
C27 H27B 0.9800
C27 H27C 0.9800
C28 H28A 0.9800
C28 H28B 0.9800
C28 H28C 0.9800
C29 H29A 0.9800
C29 H29B 0.9800
C29 H29C 0.9800
C30 H30A 0.9800
C30 H30B 0.9800
C30 H30C 0.9800
N11 H11N 1.43(3)
N11 C31 1.478(3)
N11 C41 1.495(3)
N11 C42 1.489(3)
N12 H11N 1.18(3)
N12 C37 1.489(2)
N12 C43 1.498(3)
N12 C44 1.501(3)
C31 C32 1.377(3)
C31 C36 1.439(3)
C32 H32 0.9500
C32 C33 1.422(3)
C33 H33 0.9500
C33 C34 1.374(3)
C34 H34 0.9500
C34 C35 1.423(3)
C35 C36 1.445(3)
C35 C40 1.423(3)
C36 C37 1.435(3)
C37 C38 1.374(3)
C38 H38 0.9500
C38 C39 1.425(3)
C39 H39 0.9500
C39 C40 1.369(3)
C40 H40 0.9500
C41 H41A 0.9800
C41 H41B 0.9800
C41 H41C 0.9800
C42 H42A 0.9800
C42 H42B 0.9800
C42 H42C 0.9800
C43 H43A 0.9800
C43 H43B 0.9800
C43 H43C 0.9800
C44 H44A 0.9800
C44 H44B 0.9800
C44 H44C 0.9800
N13 C45 1.472(2)
N13 C55 1.487(2)
N13 C56 1.495(3)
N14 H14N 1.06(2)
N14 C51 1.493(2)
N14 C57 1.506(2)
N14 C58 1.508(2)
C45 C46 1.374(3)
C45 C50 1.439(3)
C46 H46 0.9500
C46 C47 1.427(3)
C47 H47 0.9500
C47 C48 1.374(3)
C48 H48 0.9500
C48 C49 1.426(3)
C49 C50 1.446(2)
C49 C54 1.423(3)
C50 C51 1.433(3)
C51 C52 1.374(3)
C52 H52 0.9500
C52 C53 1.418(3)
C53 H53 0.9500
C53 C54 1.377(3)
C54 H54 0.9500
C55 H55A 0.9800
C55 H55B 0.9800
C55 H55C 0.9800
C56 H56A 0.9800
C56 H56B 0.9800
C56 H56C 0.9800
C57 H57A 0.9800
C57 H57B 0.9800
C57 H57C 0.9800
C58 H58A 0.9800
C58 H58B 0.9800
C58 H58C 0.9800
N15 H15N 1.09(3)
N15 C59 1.489(2)
N15 C69 1.504(2)
N15 C70 1.511(2)
N16 C65 1.472(2)
N16 C71 1.486(2)
N16 C72 1.497(2)
C59 C60 1.374(3)
C59 C64 1.438(3)
C60 H60 0.9500
C60 C61 1.421(3)
C61 H61 0.9500
C61 C62 1.375(3)
C62 H62 0.9500
C62 C63 1.424(3)
C63 C64 1.445(2)
C63 C68 1.426(3)
C64 C65 1.440(3)
C65 C66 1.379(3)
C66 H66 0.9500
C66 C67 1.419(3)
C67 H67 0.9500
C67 C68 1.372(3)
C68 H68 0.9500
C69 H69A 0.9800
C69 H69B 0.9800
C69 H69C 0.9800
C70 H70A 0.9800
C70 H70B 0.9800
C70 H70C 0.9800
C71 H71A 0.9800
C71 H71B 0.9800
C71 H71C 0.9800
C72 H72A 0.9800
C72 H72B 0.9800
C72 H72C 0.9800
O13 H13O 0.8400
O13 C73 1.426(3)
C73 H73A 0.9800
C73 H73B 0.9800
C73 H73C 0.9800
O14 H14O 0.8400
O14 C74 1.419(3)
C74 H74A 0.9800
C74 H74B 0.9800
C74 H74C 0.9800
O15 H15O 0.8400
O15 C75 1.426(3)
C75 H75A 0.9800
C75 H75B 0.9800
C75 H75C 0.9800

loop_
_geom_hbond_atom_site_label_D
_geom_hbond_atom_site_label_H
_geom_hbond_atom_site_label_A
_geom_hbond_distance_DH
_geom_hbond_distance_HA
_geom_hbond_distance_DA
_geom_hbond_angle_DHA
_geom_hbond_site_symmetry_A
N1 H1N O10 0.90(2) 2.00(2) 2.894(2) 180(2) 1_545
N2 H2N O6 0.90(2) 1.87(2) 2.767(2) 173(2) .
N3 H3N O7 0.91(2) 1.87(2) 2.775(2) 175(2) .
N4 H4N O3 0.90(2) 2.00(2) 2.900(2) 176(2) .
N5 H5N O4 0.90(2) 2.08(2) 2.970(2) 170(2) .
N6 H6N O12 0.94(2) 1.86(2) 2.797(2) 175(2) .
N7 H7N O1 0.90(2) 1.96(2) 2.860(2) 175(2) 1_565
N8 H8N O9 0.94(2) 1.98(2) 2.920(2) 177(2) .
N9 H9N N10 1.23(3) 1.40(3) 2.600(2) 163(2) .
N12 H11N N11 1.18(3) 1.43(3) 2.588(2) 165(2) .
N14 H14N N13 1.06(2) 1.59(2) 2.612(2) 160.3(19) .
N15 H15N N16 1.09(3) 1.59(3) 2.639(2) 159(2) .
O13 H13O O9 0.84 2.03 2.856(2) 170.1 .
O14 H14O O13 0.84 1.95 2.770(2) 164.8 .
O15 H15O O1 0.84 1.90 2.721(2) 164.0 2_656
C28 H28B O5 0.98 2.43 3.189(3) 133.5 .
C29 H29B O5 0.98 2.49 3.206(3) 129.4 .
C33 H33 N3 0.95 2.55 3.354(3) 142.4 1_655
C38 H38 O7 0.95 2.57 3.432(3) 150.7 .
C42 H42C O15 0.98 2.43 3.360(3) 158.8 .
C43 H43C O8 0.98 2.55 3.294(3) 132.2 3_667
C44 H44A O15 0.98 2.34 3.289(3) 162.5 .
C55 H55B O2 0.98 2.54 3.219(3) 126.0 4_565
C57 H57B O2 0.98 2.49 3.122(3) 121.7 4_565
C62 H62 O3 0.95 2.54 3.411(2) 151.7 2_656
C69 H69A O8 0.98 2.43 3.293(3) 146.8 3_667
C69 H69B O4 0.98 2.51 3.163(2) 123.5 3_667
C69 H69C O12 0.98 2.49 3.458(3) 171.5 1_655
C71 H71B O4 0.98 2.58 3.220(2) 123.1 3_667
C75 H75B O11 0.98 2.38 3.309(3) 158.5 2_646

loop_
_geom_torsion_atom_site_label_1
_geom_torsion_atom_site_label_2
_geom_torsion_atom_site_label_3
_geom_torsion_atom_site_label_4
_geom_torsion
C2 N1 C1 O1 177.91(18)
C2 N1 C1 C4 -2.2(3)
C3 N2 C2 O2 -179.19(18)
C3 N2 C2 N1 0.8(3)
C1 N1 C2 O2 -179.27(18)
C1 N1 C2 N2 0.8(3)
C2 N2 C3 O3 179.78(18)
C2 N2 C3 C4 -0.7(3)
O1 C1 C4 C3 -177.93(19)
N1 C1 C4 C3 2.2(3)
O3 C3 C4 C1 178.59(19)
N2 C3 C4 C1 -0.8(3)
C6 N3 C5 O4 -178.49(17)
C6 N3 C5 C8 1.7(3)
C5 N3 C6 O5 -179.54(18)
C5 N3 C6 N4 0.5(3)
C7 N4 C6 O5 176.89(18)
C7 N4 C6 N3 -3.2(3)
C6 N4 C7 O6 -176.41(17)
C6 N4 C7 C8 3.3(3)
O4 C5 C8 C7 178.70(19)
N3 C5 C8 C7 -1.5(3)
O6 C7 C8 C5 178.93(19)
N4 C7 C8 C5 -0.8(3)
C10 N5 C9 O7 177.96(18)
C10 N5 C9 C12 -1.7(3)
C11 N6 C10 O8 178.72(19)
C11 N6 C10 N5 -1.6(3)
C9 N5 C10 O8 -176.68(19)
C9 N5 C10 N6 3.7(3)
C10 N6 C11 O9 177.90(18)
C10 N6 C11 C12 -2.2(3)
O7 C9 C12 C11 177.87(19)
N5 C9 C12 C11 -2.5(3)
O9 C11 C12 C9 -175.80(18)
N6 C11 C12 C9 4.3(3)
C14 N7 C13 O10 177.87(18)
C14 N7 C13 C16 -2.0(3)
C15 N8 C14 O11 178.41(19)
C15 N8 C14 N7 -1.4(3)
C13 N7 C14 O11 -177.23(19)
C13 N7 C14 N8 2.6(3)
C14 N8 C15 O12 179.42(18)
C14 N8 C15 C16 -0.2(3)
O10 C13 C16 C15 -179.70(19)
N7 C13 C16 C15 0.1(3)
O12 C15 C16 C13 -178.7(2)
N8 C15 C16 C13 0.9(3)
C27 N9 C17 C18 58.8(2)
C27 N9 C17 C22 -124.28(19)
C28 N9 C17 C18 -67.3(2)
C28 N9 C17 C22 109.56(19)
N9 C17 C18 C19 175.70(17)
C22 C17 C18 C19 -1.1(3)
C17 C18 C19 C20 -0.5(3)
C18 C19 C20 C21 1.4(3)
C19 C20 C21 C22 -0.8(3)
C19 C20 C21 C26 -179.57(18)
N9 C17 C22 C21 -175.16(16)
N9 C17 C22 C23 5.4(3)
C18 C17 C22 C21 1.7(3)
C18 C17 C22 C23 -177.81(18)
C20 C21 C22 C17 -0.7(3)
C20 C21 C22 C23 178.77(17)
C26 C21 C22 C17 178.07(17)
C26 C21 C22 C23 -2.4(3)
C17 C22 C23 N10 0.7(3)
C17 C22 C23 C24 -179.38(18)
C21 C22 C23 N10 -178.81(16)
C21 C22 C23 C24 1.2(3)
C29 N10 C23 C22 -122.04(19)
C29 N10 C23 C24 58.0(2)
C30 N10 C23 C22 111.50(19)
C30 N10 C23 C24 -68.5(2)
N10 C23 C24 C25 -179.35(17)
C22 C23 C24 C25 0.7(3)
C23 C24 C25 C26 -1.3(3)
C24 C25 C26 C21 0.0(3)
C20 C21 C26 C25 -179.31(19)
C22 C21 C26 C25 1.9(3)
C41 N11 C31 C32 -69.4(2)
C41 N11 C31 C36 110.27(19)
C42 N11 C31 C32 57.4(2)
C42 N11 C31 C36 -122.94(19)
N11 C31 C32 C33 178.21(18)
C36 C31 C32 C33 -1.4(3)
C31 C32 C33 C34 0.0(3)
C32 C33 C34 C35 1.1(3)
C33 C34 C35 C36 -0.7(3)
C33 C34 C35 C40 178.35(19)
N11 C31 C36 C35 -177.88(15)
N11 C31 C36 C37 4.5(3)
C32 C31 C36 C35 1.8(3)
C32 C31 C36 C37 -175.83(18)
C34 C35 C36 C31 -0.7(3)
C34 C35 C36 C37 177.07(16)
C40 C35 C36 C31 -179.76(17)
C40 C35 C36 C37 -2.0(3)
C31 C36 C37 N12 1.0(3)
C31 C36 C37 C38 178.70(18)
C35 C36 C37 N12 -176.65(15)
C35 C36 C37 C38 1.1(3)
C43 N12 C37 C36 -118.07(19)
C43 N12 C37 C38 64.2(2)
C44 N12 C37 C36 114.74(19)
C44 N12 C37 C38 -63.0(2)
N12 C37 C38 C39 178.18(18)
C36 C37 C38 C39 0.5(3)
C37 C38 C39 C40 -1.3(3)
C38 C39 C40 C35 0.4(3)
C34 C35 C40 C39 -177.77(19)
C36 C35 C40 C39 1.3(3)
C55 N13 C45 C46 51.0(2)
C55 N13 C45 C50 -130.09(18)
C56 N13 C45 C46 -76.2(2)
C56 N13 C45 C50 102.72(19)
N13 C45 C46 C47 178.70(17)
C50 C45 C46 C47 -0.2(3)
C45 C46 C47 C48 -1.0(3)
C46 C47 C48 C49 1.1(3)
C47 C48 C49 C50 -0.2(3)
C47 C48 C49 C54 -179.46(18)
N13 C45 C50 C49 -177.82(15)
N13 C45 C50 C51 2.8(3)
C46 C45 C50 C49 1.1(3)
C46 C45 C50 C51 -178.31(18)
C48 C49 C50 C45 -0.9(3)
C48 C49 C50 C51 178.52(17)
C54 C49 C50 C45 178.38(17)
C54 C49 C50 C51 -2.2(3)
C45 C50 C51 N14 3.0(3)
C45 C50 C51 C52 -178.42(18)
C49 C50 C51 N14 -176.45(15)
C49 C50 C51 C52 2.2(3)
C57 N14 C51 C50 115.03(19)
C57 N14 C51 C52 -63.6(2)
C58 N14 C51 C50 -118.28(19)
C58 N14 C51 C52 63.1(2)
N14 C51 C52 C53 177.80(17)
C50 C51 C52 C53 -0.8(3)
C51 C52 C53 C54 -0.6(3)
C52 C53 C54 C49 0.6(3)
C48 C49 C54 C53 -179.84(18)
C50 C49 C54 C53 0.9(3)
C69 N15 C59 C60 -58.8(2)
C69 N15 C59 C64 122.15(18)
C70 N15 C59 C60 66.4(2)
C70 N15 C59 C64 -112.58(19)
N15 C59 C60 C61 -176.63(17)
C64 C59 C60 C61 2.4(3)
C59 C60 C61 C62 -1.2(3)
C60 C61 C62 C63 -0.8(3)
C61 C62 C63 C64 1.7(3)
C61 C62 C63 C68 -178.39(18)
N15 C59 C64 C63 177.53(15)
N15 C59 C64 C65 -2.6(3)
C60 C59 C64 C63 -1.5(3)
C60 C59 C64 C65 178.37(18)
C62 C63 C64 C59 -0.5(3)
C62 C63 C64 C65 179.61(17)
C68 C63 C64 C59 179.51(17)
C68 C63 C64 C65 -0.3(3)
C59 C64 C65 N16 3.1(3)
C59 C64 C65 C66 -178.13(18)
C63 C64 C65 N16 -177.08(16)
C63 C64 C65 C66 1.7(3)
C71 N16 C65 C64 -124.76(18)
C71 N16 C65 C66 56.5(2)
C72 N16 C65 C64 110.04(19)
C72 N16 C65 C66 -68.7(2)
N16 C65 C66 C67 176.92(17)
C64 C65 C66 C67 -1.8(3)
C65 C66 C67 C68 0.5(3)
C66 C67 C68 C63 0.9(3)
C62 C63 C68 C67 179.09(18)
C64 C63 C68 C67 -1.0(3)

loop_
_cod_related_entry_id
_cod_related_entry_database
_cod_related_entry_code
1 ChemSpider 30661464
